data_8105116
loop_
_publ_author_name
'Zhang, Xiao'
'Li, Kaiyun'
'Liang, Sen'

_publ_section_title
;
 Crystal structure of dimethylammonium 5-fluorouracil-1-acetate,
 C8H12N3O4F
;
_journal_issue 2
_journal_name_full 'Zeitschrift f\"ur Kristallographie - New Crystal Structures'
_journal_page_first 387
_journal_page_last 388
_journal_paper_doi 10.1515/ncrs-2019-0688
_journal_volume 235
_journal_year 2020
_chemical_formula_sum 'C8 H12 F N3 O4'
_chemical_formula_weight 233.21
_chemical_name_common 5-FuCH2COO.(CH3)2NH2
_space_group_crystal_system monoclinic
_space_group_IT_number 14
_space_group_name_Hall '-P 2ybc'
_space_group_name_H-M_alt 'P 1 21/c 1'
_atom_sites_solution_hydrogens mixed
_atom_sites_solution_primary direct
_atom_sites_solution_secondary difmap
_audit_creation_method SHELXL-2014/7
_cell_angle_alpha 90
_cell_angle_beta 90.138(8)
_cell_angle_gamma 90
_cell_formula_units_Z 4
_cell_length_a 4.8090(3)
_cell_length_b 9.9340(6)
_cell_length_c 22.2437(13)
_cell_measurement_reflns_used 1358
_cell_measurement_temperature 293(2)
_cell_measurement_theta_max 72.4560
_cell_measurement_theta_min 3.9570
_cell_volume 1062.64(11)
_computing_cell_refinement 'Bruker SAINT'
_computing_data_collection 'Bruker APEX3'
_computing_data_reduction 'Bruker SAINT'
_computing_molecular_graphics 'Bruker SHELXL or DIAMOND'
_computing_publication_material 'Bruker SHELXL'
_computing_structure_refinement 'SHELXL-2014/7 (Sheldrick, 2014)'
_computing_structure_solution 'SHELXL-2014/7 (Sheldrick, 2014)'
_diffrn_ambient_temperature 293(2)
_diffrn_measured_fraction_theta_full 0.998
_diffrn_measured_fraction_theta_max 0.974
_diffrn_measurement_device_type 'Bruker APEX-III CMOS'
_diffrn_measurement_method '\f and \w scans'
_diffrn_radiation_type CuK\a
_diffrn_radiation_wavelength 1.54178
_diffrn_reflns_av_R_equivalents 0.0349
_diffrn_reflns_av_unetI/netI 0.0504
_diffrn_reflns_Laue_measured_fraction_full 0.998
_diffrn_reflns_Laue_measured_fraction_max 0.974
_diffrn_reflns_limit_h_max 3
_diffrn_reflns_limit_h_min -5
_diffrn_reflns_limit_k_max 10
_diffrn_reflns_limit_k_min -12
_diffrn_reflns_limit_l_max 27
_diffrn_reflns_limit_l_min -26
_diffrn_reflns_number 3999
_diffrn_reflns_point_group_measured_fraction_full 0.998
_diffrn_reflns_point_group_measured_fraction_max 0.974
_diffrn_reflns_theta_full 67.679
_diffrn_reflns_theta_max 73.643
_diffrn_reflns_theta_min 3.975
_diffrn_source 'fine-focus sealed tube'
_exptl_absorpt_coefficient_mu 1.114
_exptl_absorpt_correction_type multi-scan
_exptl_absorpt_process_details
;
CrysAlisPro 1.171.39.33c (Rigaku Oxford Diffraction, 2017)
Empirical absorption correction using spherical harmonics,
 implemented in SCALE3 ABSPACK scaling algorithm.
;
_exptl_crystal_colour colorless
_exptl_crystal_density_diffrn 1.458
_exptl_crystal_density_method 'not measured'
_exptl_crystal_description needle
_exptl_crystal_F_000 488
_exptl_crystal_size_max 0.170
_exptl_crystal_size_mid 0.150
_exptl_crystal_size_min 0.110
_exptl_transmission_factor_max 0.885
_exptl_transmission_factor_min 0.827
_refine_diff_density_max 0.282
_refine_diff_density_min -0.276
_refine_diff_density_rms 0.067
_refine_ls_extinction_coef .
_refine_ls_extinction_method none
_refine_ls_goodness_of_fit_ref 1.047
_refine_ls_hydrogen_treatment constr
_refine_ls_matrix_type full
_refine_ls_number_parameters 147
_refine_ls_number_reflns 2076
_refine_ls_number_restraints 0
_refine_ls_restrained_S_all 1.047
_refine_ls_R_factor_all 0.0591
_refine_ls_R_factor_gt 0.0452
_refine_ls_shift/su_max 0.000
_refine_ls_shift/su_mean 0.000
_refine_ls_structure_factor_coef Fsqd
_refine_ls_weighting_details 'w=1/[\s^2^(Fo^2^)+(0.0614P)^2^] where P=(Fo^2^+2Fc^2^)/3'
_refine_ls_weighting_scheme calc
_refine_ls_wR_factor_gt 0.1134
_refine_ls_wR_factor_ref 0.1227
_reflns_Friedel_coverage 0.000
_reflns_Friedel_fraction_full .
_reflns_Friedel_fraction_max .
_reflns_number_gt 1637
_reflns_number_total 2076
_reflns_threshold_expression 'I > 2\s(I)'
_cod_data_source_file suppl_ncrs-2019-0688_suppl.cif
_cod_data_source_block P
_cod_depositor_comments
;
The following automatic conversions were performed:

data item '_exptl_crystal_density_meas' value 'not measured' was
changed to '?' -- the value is perceived as not measured.

Automatic conversion script
Id: cif_fix_values 8738 2021-04-28 16:35:53Z antanas 
;
_cod_original_sg_symbol_H-M 'P 21/c'
_cod_database_code 8105116
_shelx_shelxl_version_number 2014/7
_shelx_space_group_comment
;
The symmetry employed for this shelxl refinement is uniquely defined
by the following loop, which should always be used as a source of
symmetry information in preference to the above space-group names.
They are only intended as comments.
;
_shelx_estimated_absorpt_t_min 0.833
_shelx_estimated_absorpt_t_max 0.887

loop_
_space_group_symop_operation_xyz
'x, y, z'
'-x, y+1/2, -z+1/2'
'-x, -y, -z'
'x, -y-1/2, z-1/2'

loop_
_atom_site_label
_atom_site_type_symbol
_atom_site_fract_x
_atom_site_fract_y
_atom_site_fract_z
_atom_site_U_iso_or_equiv
_atom_site_adp_type
_atom_site_occupancy
_atom_site_site_symmetry_order
_atom_site_calc_flag
_atom_site_refinement_flags_posn
_atom_site_refinement_flags_adp
_atom_site_refinement_flags_occupancy
_atom_site_disorder_assembly
_atom_site_disorder_group
F13 F 0.7841(3) 0.09962(12) 0.49448(5) 0.0267(3) Uani 1 1 d . . . . .
O1 O 0.3712(3) 0.45061(14) 0.25356(6) 0.0203(3) Uani 1 1 d . . . . .
O2 O 0.1524(3) 0.31808(13) 0.32033(6) 0.0194(3) Uani 1 1 d . . . . .
O11 O 0.1585(3) 0.52371(13) 0.43199(6) 0.0183(3) Uani 1 1 d . . . . .
O12 O 0.3714(3) 0.20050(14) 0.57022(6) 0.0223(3) Uani 1 1 d . . . . .
N5 N 0.5141(3) 0.38024(16) 0.41055(7) 0.0160(4) Uani 1 1 d . . . . .
N7 N 0.2662(3) 0.35912(16) 0.49992(6) 0.0157(3) Uani 1 1 d . . . . .
H7 H 0.1139 0.3837 0.5241 0.019 Uiso 1 1 d R U . . .
C3 C 0.3380(4) 0.39767(19) 0.30545(8) 0.0162(4) Uani 1 1 d . . . . .
C4 C 0.5545(4) 0.44330(19) 0.35168(8) 0.0168(4) Uani 1 1 d . . . . .
H4A H 0.7387 0.4212 0.3370 0.020 Uiso 1 1 calc R U . . .
H4B H 0.5442 0.5403 0.3561 0.020 Uiso 1 1 calc R U . . .
C6 C 0.3035(4) 0.42648(18) 0.44629(8) 0.0150(4) Uani 1 1 d . . . . .
C8 C 0.4171(4) 0.24957(19) 0.52092(8) 0.0170(4) Uani 1 1 d . . . . .
C9 C 0.6262(4) 0.20551(19) 0.47827(8) 0.0181(4) Uani 1 1 d . . . . .
C10 C 0.6699(4) 0.26921(19) 0.42643(8) 0.0177(4) Uani 1 1 d . . . . .
H10 H 0.8076 0.2383 0.4006 0.021 Uiso 1 1 calc R U . . .
N21 N 0.1248(3) 0.90736(15) 0.30591(7) 0.0178(4) Uani 1 1 d . . . . .
H21A H -0.0297 0.9247 0.2853 0.021 Uiso 1 1 d R U . . .
H21B H 0.2690 0.9292 0.2828 0.021 Uiso 1 1 d R U . . .
C22 C 0.1366(5) 0.7613(2) 0.31927(9) 0.0270(5) Uani 1 1 d . . . . .
H22A H 0.3031 0.7417 0.3415 0.041 Uiso 1 1 calc R U . . .
H22B H 0.1371 0.7114 0.2823 0.041 Uiso 1 1 calc R U . . .
H22C H -0.0226 0.7361 0.3427 0.041 Uiso 1 1 calc R U . . .
C23 C 0.1292(5) 0.9925(2) 0.36074(9) 0.0223(4) Uani 1 1 d . . . . .
H23A H -0.0321 0.9735 0.3846 0.033 Uiso 1 1 calc R U . . .
H23B H 0.1285 1.0857 0.3494 0.033 Uiso 1 1 calc R U . . .
H23C H 0.2938 0.9733 0.3837 0.033 Uiso 1 1 calc R U . . .

loop_
_atom_site_aniso_label
_atom_site_aniso_U_11
_atom_site_aniso_U_22
_atom_site_aniso_U_33
_atom_site_aniso_U_23
_atom_site_aniso_U_13
_atom_site_aniso_U_12
F13 0.0289(7) 0.0276(7) 0.0237(6) 0.0047(5) 0.0005(5) 0.0152(5)
O1 0.0187(7) 0.0279(7) 0.0144(6) 0.0034(5) -0.0014(5) -0.0007(6)
O2 0.0172(7) 0.0227(7) 0.0185(7) 0.0004(5) 0.0007(5) -0.0016(6)
O11 0.0175(7) 0.0207(7) 0.0167(6) 0.0018(5) 0.0002(5) 0.0054(6)
O12 0.0225(7) 0.0269(7) 0.0175(6) 0.0053(6) -0.0002(5) 0.0022(6)
N5 0.0134(8) 0.0207(8) 0.0138(7) -0.0001(6) 0.0003(6) 0.0029(6)
N7 0.0131(8) 0.0214(8) 0.0125(7) 0.0008(6) 0.0009(6) 0.0036(6)
C3 0.0133(9) 0.0191(9) 0.0161(9) -0.0011(7) 0.0005(7) 0.0043(7)
C4 0.0150(9) 0.0222(9) 0.0132(8) 0.0015(7) 0.0011(7) 0.0001(7)
C6 0.0133(9) 0.0179(9) 0.0139(8) -0.0015(7) -0.0012(7) -0.0006(7)
C8 0.0168(9) 0.0192(9) 0.0152(8) -0.0010(7) -0.0028(7) -0.0010(8)
C9 0.0167(10) 0.0182(9) 0.0194(9) -0.0010(7) -0.0042(7) 0.0060(7)
C10 0.0159(10) 0.0219(10) 0.0154(8) -0.0028(7) -0.0022(7) 0.0030(8)
N21 0.0179(9) 0.0211(8) 0.0142(7) -0.0001(6) -0.0007(6) 0.0026(6)
C22 0.0360(13) 0.0202(10) 0.0249(10) -0.0009(8) -0.0045(9) 0.0042(9)
C23 0.0268(11) 0.0226(10) 0.0176(9) -0.0020(8) 0.0004(8) 0.0025(8)

loop_
_atom_type_symbol
_atom_type_description
_atom_type_scat_dispersion_real
_atom_type_scat_dispersion_imag
_atom_type_scat_source
C C 0.0181 0.0091 'International Tables Vol C Tables 4.2.6.8 and 6.1.1.4'
H H 0.0000 0.0000 'International Tables Vol C Tables 4.2.6.8 and 6.1.1.4'
F F 0.0727 0.0534 'International Tables Vol C Tables 4.2.6.8 and 6.1.1.4'
N N 0.0311 0.0180 'International Tables Vol C Tables 4.2.6.8 and 6.1.1.4'
O O 0.0492 0.0322 'International Tables Vol C Tables 4.2.6.8 and 6.1.1.4'

loop_
_geom_angle_atom_site_label_1
_geom_angle_atom_site_label_2
_geom_angle_atom_site_label_3
_geom_angle
_geom_angle_site_symmetry_1
_geom_angle_site_symmetry_3
C6 N5 C10 121.48(16) . .
C6 N5 C4 118.41(15) . .
C10 N5 C4 119.85(16) . .
C6 N7 C8 127.01(16) . .
O2 C3 O1 126.55(17) . .
O2 C3 C4 119.96(17) . .
O1 C3 C4 113.48(17) . .
N5 C4 C3 112.47(16) . .
O11 C6 N5 122.15(17) . .
O11 C6 N7 121.90(17) . .
N5 C6 N7 115.94(16) . .
O12 C8 N7 121.33(17) . .
O12 C8 C9 126.41(18) . .
N7 C8 C9 112.26(16) . .
C10 C9 F13 120.85(17) . .
C10 C9 C8 122.24(17) . .
F13 C9 C8 116.85(16) . .
C9 C10 N5 120.98(17) . .
C22 N21 C23 113.10(15) . .

loop_
_geom_bond_atom_site_label_1
_geom_bond_atom_site_label_2
_geom_bond_distance
_geom_bond_site_symmetry_2
F13 C9 1.346(2) .
O1 C3 1.279(2) .
O2 C3 1.238(2) .
O11 C6 1.233(2) .
O12 C8 1.221(2) .
N5 C6 1.368(2) .
N5 C10 1.379(2) .
N5 C4 1.465(2) .
N7 C6 1.380(2) .
N7 C8 1.389(2) .
C3 C4 1.530(2) .
C8 C9 1.452(3) .
C9 C10 1.332(3) .
N21 C22 1.482(2) .
N21 C23 1.484(2) .

loop_
_geom_torsion_atom_site_label_1
_geom_torsion_atom_site_label_2
_geom_torsion_atom_site_label_3
_geom_torsion_atom_site_label_4
_geom_torsion
_geom_torsion_site_symmetry_1
_geom_torsion_site_symmetry_2
_geom_torsion_site_symmetry_3
_geom_torsion_site_symmetry_4
C6 N5 C4 C3 -76.1(2) . . . .
C10 N5 C4 C3 98.1(2) . . . .
O2 C3 C4 N5 1.4(3) . . . .
O1 C3 C4 N5 -179.37(15) . . . .
C10 N5 C6 O11 -178.31(16) . . . .
C4 N5 C6 O11 -4.2(3) . . . .
C10 N5 C6 N7 2.8(2) . . . .
C4 N5 C6 N7 176.92(15) . . . .
C8 N7 C6 O11 -179.52(17) . . . .
C8 N7 C6 N5 -0.6(3) . . . .
C6 N7 C8 O12 177.60(17) . . . .
C6 N7 C8 C9 -2.0(3) . . . .
O12 C8 C9 C10 -176.88(19) . . . .
N7 C8 C9 C10 2.7(3) . . . .
O12 C8 C9 F13 0.4(3) . . . .
N7 C8 C9 F13 179.98(15) . . . .
F13 C9 C10 N5 -178.00(15) . . . .
C8 C9 C10 N5 -0.8(3) . . . .
C6 N5 C10 C9 -2.1(3) . . . .
C4 N5 C10 C9 -176.19(17) . . . .
